data_4337960
loop_
_publ_author_name
'Hering, Christian'
'Hertrich, Maximilian'
'Schulz, Axel'
'Villinger, Alexander'

_publ_section_title
;
 Azidophosphenium Cations: Versatile Reagents in Inorganic Synthesis.
;
_journal_issue 7
_journal_name_full 'Inorganic chemistry'
_journal_page_first 3880
_journal_paper_doi 10.1021/ic500332s
_journal_volume 53
_journal_year 2014
_chemical_formula_moiety 'C12 H28 N3 P2 Cl2, Ga Cl4'
_chemical_formula_sum 'C12 H28 Cl6 Ga N3 P2'
_chemical_formula_weight 558.73
_chemical_name_systematic
;
 ?
;
_space_group_IT_number 14
_symmetry_cell_setting monoclinic
_symmetry_Int_Tables_number 14
_symmetry_space_group_name_Hall '-P 2ybc'
_symmetry_space_group_name_H-M 'P 1 21/c 1'
_atom_sites_solution_hydrogens geom
_atom_sites_solution_primary direct
_atom_sites_solution_secondary difmap
_audit_creation_method SHELXL-97
_cell_angle_alpha 90.00
_cell_angle_beta 90.9490(10)
_cell_angle_gamma 90.00
_cell_formula_units_Z 8
_cell_length_a 13.0816(3)
_cell_length_b 11.9343(3)
_cell_length_c 31.5103(8)
_cell_measurement_reflns_used 9961
_cell_measurement_temperature 173(2)
_cell_measurement_theta_max 51.079
_cell_measurement_theta_min 4.620
_cell_volume 4918.7(2)
_computing_cell_refinement 'Bruker Apex V7.51A'
_computing_data_collection 'Bruker Apex V7.51A'
_computing_data_reduction 'Bruker SAINT'
_computing_molecular_graphics 'ORTEP-3v2.01 (Farrugia, 1997)'
_computing_publication_material SHELXL-97
_computing_structure_refinement 'SHELXL-97 (Sheldrick, 1997)'
_computing_structure_solution 'SHELXS-97 (Sheldrick, 1997)'
_diffrn_ambient_temperature 173(2)
_diffrn_measured_fraction_theta_full 0.999
_diffrn_measured_fraction_theta_max 0.999
_diffrn_measurement_device_type 'Bruker Apex K2-CCD-diffractometer'
_diffrn_measurement_method 'phi and omega scans'
_diffrn_radiation_monochromator graphite
_diffrn_radiation_source 'sealed tube'
_diffrn_radiation_type MoK\a
_diffrn_radiation_wavelength 0.71073
_diffrn_reflns_av_R_equivalents 0.0626
_diffrn_reflns_av_sigmaI/netI 0.0868
_diffrn_reflns_limit_h_max 19
_diffrn_reflns_limit_h_min -19
_diffrn_reflns_limit_k_max 14
_diffrn_reflns_limit_k_min -18
_diffrn_reflns_limit_l_max 46
_diffrn_reflns_limit_l_min -47
_diffrn_reflns_number 83910
_diffrn_reflns_theta_full 32.50
_diffrn_reflns_theta_max 32.50
_diffrn_reflns_theta_min 1.29
_exptl_absorpt_coefficient_mu 1.903
_exptl_absorpt_correction_T_max 0.8626
_exptl_absorpt_correction_T_min 0.6907
_exptl_absorpt_correction_type multi-scan
_exptl_absorpt_process_details '(SADABS; Sheldrick, 2004)'
_exptl_crystal_density_diffrn 1.509
_exptl_crystal_density_method 'not measured'
_exptl_crystal_F_000 2272
_exptl_crystal_size_max 0.21
_exptl_crystal_size_mid 0.19
_exptl_crystal_size_min 0.08
_refine_diff_density_max 0.446
_refine_diff_density_min -0.533
_refine_diff_density_rms 0.088
_refine_ls_extinction_method none
_refine_ls_goodness_of_fit_ref 1.002
_refine_ls_hydrogen_treatment constr
_refine_ls_matrix_type full
_refine_ls_number_parameters 486
_refine_ls_number_reflns 17753
_refine_ls_number_restraints 0
_refine_ls_restrained_S_all 1.002
_refine_ls_R_factor_all 0.1181
_refine_ls_R_factor_gt 0.0427
_refine_ls_shift/su_max 0.002
_refine_ls_shift/su_mean 0.000
_refine_ls_structure_factor_coef Fsqd
_refine_ls_weighting_details 'calc w=1/[\s^2^(Fo^2^)+(0.0317P)^2^+0.0947P] where P=(Fo^2^+2Fc^2^)/3'
_refine_ls_weighting_scheme calc
_refine_ls_wR_factor_gt 0.0719
_refine_ls_wR_factor_ref 0.0889
_reflns_number_gt 9576
_reflns_number_total 17753
_reflns_threshold_expression >2\s(I)
_cod_data_source_file ic500332s_si_001.cif
_cod_data_source_block is_mfh5_[iPr2NPNP(Cl)2NiPr2][GaCl4]_7
_cod_depositor_comments 'Adding full bibliography for 4337958--4337967.cif.'
_cod_original_sg_symbol_H-M 'P 21/c'
_cod_database_code 4337960

loop_
_symmetry_equiv_pos_as_xyz
'x, y, z'
'-x, y+1/2, -z+1/2'
'-x, -y, -z'
'x, -y-1/2, z-1/2'

loop_
_atom_site_label
_atom_site_type_symbol
_atom_site_fract_x
_atom_site_fract_y
_atom_site_fract_z
_atom_site_U_iso_or_equiv
_atom_site_adp_type
_atom_site_occupancy
_atom_site_symmetry_multiplicity
_atom_site_calc_flag
_atom_site_refinement_flags
_atom_site_disorder_assembly
_atom_site_disorder_group
P1 P 0.97136(4) 0.74136(6) 0.010424(19) 0.03176(15) Uani 1 1 d . . .
P2 P 0.75695(4) 0.75019(5) -0.007141(17) 0.02354(12) Uani 1 1 d . . .
Cl1 Cl 0.76372(4) 0.90753(5) -0.028627(19) 0.03589(14) Uani 1 1 d . . .
Cl2 Cl 0.74526(4) 0.66550(5) -0.061980(18) 0.03595(14) Uani 1 1 d . . .
N1 N 1.03255(12) 0.68850(15) 0.05044(5) 0.0236(4) Uani 1 1 d . . .
N2 N 0.85379(12) 0.71524(16) 0.01904(5) 0.0282(4) Uani 1 1 d . . .
N3 N 0.65421(12) 0.73427(15) 0.01881(5) 0.0242(4) Uani 1 1 d . . .
C1 C 0.98562(16) 0.6362(2) 0.08836(7) 0.0317(5) Uani 1 1 d . . .
H1 H 0.9103 0.6315 0.0827 0.038 Uiso 1 1 calc R . .
C2 C 1.00154(19) 0.7110(3) 0.12679(7) 0.0493(7) Uani 1 1 d . . .
H2A H 1.0748 0.7162 0.1336 0.074 Uiso 1 1 calc R . .
H2B H 0.9656 0.6792 0.1510 0.074 Uiso 1 1 calc R . .
H2C H 0.9746 0.7859 0.1206 0.074 Uiso 1 1 calc R . .
C3 C 1.0241(2) 0.5177(2) 0.09523(10) 0.0599(8) Uani 1 1 d . . .
H3A H 1.0164 0.4751 0.0688 0.090 Uiso 1 1 calc R . .
H3B H 0.9844 0.4816 0.1175 0.090 Uiso 1 1 calc R . .
H3C H 1.0964 0.5197 0.1038 0.090 Uiso 1 1 calc R . .
C4 C 1.14771(14) 0.69701(19) 0.05050(7) 0.0282(5) Uani 1 1 d . . .
H4 H 1.1740 0.6615 0.0773 0.034 Uiso 1 1 calc R . .
C5 C 1.19035(17) 0.6308(2) 0.01348(8) 0.0422(6) Uani 1 1 d . . .
H5A H 1.1627 0.5544 0.0139 0.063 Uiso 1 1 calc R . .
H5B H 1.2651 0.6278 0.0160 0.063 Uiso 1 1 calc R . .
H5C H 1.1707 0.6674 -0.0133 0.063 Uiso 1 1 calc R . .
C6 C 1.18250(17) 0.8183(2) 0.05069(9) 0.0434(7) Uani 1 1 d . . .
H6A H 1.1605 0.8545 0.0242 0.065 Uiso 1 1 calc R . .
H6B H 1.2572 0.8212 0.0533 0.065 Uiso 1 1 calc R . .
H6C H 1.1523 0.8574 0.0748 0.065 Uiso 1 1 calc R . .
C7 C 0.64761(15) 0.68176(18) 0.06198(6) 0.0255(5) Uani 1 1 d . . .
H7 H 0.5731 0.6789 0.0685 0.031 Uiso 1 1 calc R . .
C8 C 0.69610(17) 0.7550(2) 0.09622(7) 0.0367(6) Uani 1 1 d . . .
H8A H 0.7699 0.7599 0.0917 0.055 Uiso 1 1 calc R . .
H8B H 0.6835 0.7221 0.1241 0.055 Uiso 1 1 calc R . .
H8C H 0.6661 0.8302 0.0948 0.055 Uiso 1 1 calc R . .
C9 C 0.68419(17) 0.56108(19) 0.06317(8) 0.0363(6) Uani 1 1 d . . .
H9A H 0.6503 0.5187 0.0403 0.054 Uiso 1 1 calc R . .
H9B H 0.6675 0.5276 0.0906 0.054 Uiso 1 1 calc R . .
H9C H 0.7584 0.5590 0.0594 0.054 Uiso 1 1 calc R . .
C10 C 0.55571(15) 0.76747(19) -0.00254(7) 0.0272(5) Uani 1 1 d . . .
H10 H 0.5731 0.8065 -0.0295 0.033 Uiso 1 1 calc R . .
C11 C 0.49170(16) 0.6659(2) -0.01422(7) 0.0335(6) Uani 1 1 d . . .
H11A H 0.5307 0.6168 -0.0329 0.050 Uiso 1 1 calc R . .
H11B H 0.4290 0.6902 -0.0290 0.050 Uiso 1 1 calc R . .
H11C H 0.4740 0.6251 0.0116 0.050 Uiso 1 1 calc R . .
C12 C 0.49849(17) 0.8511(2) 0.02496(8) 0.0361(6) Uani 1 1 d . . .
H12A H 0.4784 0.8146 0.0514 0.054 Uiso 1 1 calc R . .
H12B H 0.4373 0.8774 0.0096 0.054 Uiso 1 1 calc R . .
H12C H 0.5430 0.9150 0.0315 0.054 Uiso 1 1 calc R . .
P3 P 0.59549(4) 0.70594(5) 0.284026(19) 0.02961(14) Uani 1 1 d . . .
P4 P 0.79109(4) 0.65636(5) 0.249464(17) 0.02602(13) Uani 1 1 d . . .
Cl3 Cl 0.78180(4) 0.79770(6) 0.216020(19) 0.04154(16) Uani 1 1 d . A .
Cl4 Cl 0.79239(4) 0.54153(6) 0.20266(2) 0.04443(16) Uani 1 1 d . A .
N4 N 0.52784(13) 0.63190(16) 0.31567(5) 0.0273(4) Uani 1 1 d . A .
N5 N 0.69738(13) 0.63355(17) 0.27776(6) 0.0306(4) Uani 1 1 d . A .
N6 N 0.89824(12) 0.65592(16) 0.27471(5) 0.0263(4) Uani 1 1 d . A .
C13 C 0.99376(16) 0.6851(2) 0.25094(7) 0.0349(6) Uani 1 1 d . . .
H13 H 0.9715 0.7180 0.2231 0.042 Uiso 1 1 calc R A .
C14 C 1.05336(19) 0.7746(2) 0.27463(8) 0.0481(7) Uani 1 1 d . A .
H14A H 1.0095 0.8400 0.2790 0.072 Uiso 1 1 calc R . .
H14B H 1.1128 0.7966 0.2580 0.072 Uiso 1 1 calc R . .
H14C H 1.0764 0.7453 0.3022 0.072 Uiso 1 1 calc R . .
C15 C 1.05727(18) 0.5831(2) 0.24137(8) 0.0482(7) Uani 1 1 d . A .
H15A H 1.0803 0.5483 0.2680 0.072 Uiso 1 1 calc R . .
H15B H 1.1168 0.6053 0.2249 0.072 Uiso 1 1 calc R . .
H15C H 1.0160 0.5294 0.2250 0.072 Uiso 1 1 calc R . .
C16 C 0.91360(16) 0.60885(18) 0.31853(6) 0.0262(5) Uani 1 1 d . . .
H16 H 0.9889 0.6109 0.3245 0.031 Uiso 1 1 calc R A .
C17 C 0.88165(18) 0.4863(2) 0.32181(8) 0.0414(6) Uani 1 1 d . A .
H17A H 0.8078 0.4800 0.3167 0.062 Uiso 1 1 calc R . .
H17B H 0.8988 0.4580 0.3502 0.062 Uiso 1 1 calc R . .
H17C H 0.9179 0.4421 0.3006 0.062 Uiso 1 1 calc R . .
C18 C 0.86455(18) 0.6820(2) 0.35191(7) 0.0417(7) Uani 1 1 d . A .
H18A H 0.8865 0.7599 0.3481 0.063 Uiso 1 1 calc R . .
H18B H 0.8855 0.6560 0.3802 0.063 Uiso 1 1 calc R . .
H18C H 0.7900 0.6775 0.3489 0.063 Uiso 1 1 calc R . .
C19 C 0.55147(16) 0.5153(2) 0.32984(8) 0.0367(6) Uani 1 1 d . . .
H19 H 0.6160 0.4924 0.3157 0.044 Uiso 1 1 calc R A .
C20 C 0.5719(2) 0.5108(3) 0.37707(9) 0.0611(9) Uani 1 1 d . A .
H20A H 0.6246 0.5659 0.3848 0.092 Uiso 1 1 calc R . .
H20B H 0.5956 0.4356 0.3850 0.092 Uiso 1 1 calc R . .
H20C H 0.5089 0.5279 0.3921 0.092 Uiso 1 1 calc R . .
C21 C 0.46805(19) 0.4348(2) 0.31467(10) 0.0544(8) Uani 1 1 d . A .
H21A H 0.4045 0.4512 0.3295 0.082 Uiso 1 1 calc R . .
H21B H 0.4892 0.3576 0.3208 0.082 Uiso 1 1 calc R . .
H21C H 0.4569 0.4438 0.2840 0.082 Uiso 1 1 calc R . .
C22 C 0.43068(16) 0.6838(2) 0.33183(7) 0.0354(6) Uani 1 1 d . . .
H22 H 0.3949 0.6256 0.3489 0.042 Uiso 1 1 calc R A .
C23 C 0.4553(2) 0.7812(2) 0.36131(10) 0.0611(9) Uani 1 1 d . A .
H23A H 0.5051 0.7570 0.3830 0.092 Uiso 1 1 calc R . .
H23B H 0.3926 0.8063 0.3750 0.092 Uiso 1 1 calc R . .
H23C H 0.4841 0.8431 0.3449 0.092 Uiso 1 1 calc R . .
C24 C 0.35957(19) 0.7170(3) 0.29557(9) 0.0640(9) Uani 1 1 d . A .
H24A H 0.3903 0.7783 0.2795 0.096 Uiso 1 1 calc R . .
H24B H 0.2940 0.7416 0.3069 0.096 Uiso 1 1 calc R . .
H24C H 0.3484 0.6524 0.2768 0.096 Uiso 1 1 calc R . .
Ga1 Ga 0.833879(17) 1.09373(2) 0.093165(7) 0.02691(7) Uani 1 1 d . . .
Cl7 Cl 0.81872(5) 1.00749(6) 0.153140(19) 0.04385(16) Uani 1 1 d . . .
Cl8 Cl 0.87468(6) 1.26677(6) 0.10450(2) 0.05499(19) Uani 1 1 d . . .
Cl5 Cl 0.95022(5) 1.00969(6) 0.05672(2) 0.04815(17) Uani 1 1 d . . .
Cl6 Cl 0.68723(4) 1.09020(6) 0.060290(19) 0.04206(16) Uani 1 1 d . . .
Ga2 Ga 0.365083(17) 0.59065(2) 0.162268(8) 0.02736(7) Uani 1 1 d . . .
Cl9 Cl 0.5057(16) 0.5826(18) 0.1974(8) 0.063(3) Uani 0.51(4) 1 d P A 1
Cl10 Cl 0.2921(13) 0.7443(12) 0.1746(5) 0.052(2) Uani 0.51(4) 1 d P A 1
Cl11 Cl 0.3937(6) 0.5742(11) 0.0957(2) 0.0446(13) Uani 0.51(4) 1 d P A 1
Cl12 Cl 0.2691(10) 0.4449(11) 0.1739(3) 0.0445(11) Uani 0.51(4) 1 d P A 1
Cl13 Cl 0.5160(16) 0.5870(18) 0.1936(8) 0.0506(15) Uani 0.49(4) 1 d P A 2
Cl14 Cl 0.2771(11) 0.7437(12) 0.1781(4) 0.0433(12) Uani 0.49(4) 1 d P A 2
Cl15 Cl 0.3912(6) 0.5963(16) 0.0937(3) 0.0513(19) Uani 0.49(4) 1 d P A 2
Cl16 Cl 0.2761(12) 0.4510(13) 0.1832(7) 0.059(2) Uani 0.49(4) 1 d P A 2

loop_
_atom_site_aniso_label
_atom_site_aniso_U_11
_atom_site_aniso_U_22
_atom_site_aniso_U_33
_atom_site_aniso_U_23
_atom_site_aniso_U_13
_atom_site_aniso_U_12
P1 0.0213(3) 0.0455(4) 0.0285(3) 0.0104(3) 0.0012(2) -0.0016(3)
P2 0.0212(3) 0.0271(3) 0.0222(3) 0.0013(2) -0.0010(2) -0.0036(2)
Cl1 0.0375(3) 0.0292(3) 0.0409(3) 0.0072(3) -0.0021(3) -0.0081(3)
Cl2 0.0390(3) 0.0414(4) 0.0274(3) -0.0085(3) 0.0014(2) -0.0025(3)
N1 0.0205(8) 0.0269(10) 0.0236(9) 0.0012(8) 0.0008(7) -0.0030(8)
N2 0.0220(9) 0.0363(12) 0.0263(10) 0.0043(9) -0.0035(7) -0.0030(8)
N3 0.0189(8) 0.0328(11) 0.0208(9) 0.0047(8) -0.0020(7) -0.0025(8)
C1 0.0202(10) 0.0439(15) 0.0312(13) 0.0110(11) -0.0005(9) -0.0083(10)
C2 0.0442(15) 0.078(2) 0.0254(13) 0.0007(14) 0.0028(11) -0.0030(15)
C3 0.0602(18) 0.0441(19) 0.075(2) 0.0247(16) -0.0074(16) -0.0103(15)
C4 0.0176(10) 0.0370(14) 0.0299(12) 0.0038(10) 0.0007(9) 0.0020(10)
C5 0.0274(12) 0.0589(18) 0.0405(15) 0.0007(13) 0.0042(11) 0.0107(12)
C6 0.0225(11) 0.0477(17) 0.0600(18) 0.0040(14) 0.0000(11) -0.0093(11)
C7 0.0213(10) 0.0325(13) 0.0227(11) 0.0021(10) 0.0009(8) -0.0034(9)
C8 0.0372(13) 0.0466(16) 0.0262(12) -0.0060(11) -0.0040(10) 0.0041(12)
C9 0.0344(13) 0.0316(14) 0.0427(15) 0.0071(11) -0.0017(11) -0.0045(11)
C10 0.0203(10) 0.0352(14) 0.0260(12) 0.0035(10) -0.0047(9) -0.0021(10)
C11 0.0256(11) 0.0439(16) 0.0308(13) -0.0056(11) -0.0038(9) -0.0065(11)
C12 0.0295(12) 0.0364(15) 0.0422(15) -0.0023(12) -0.0083(10) 0.0027(11)
P3 0.0245(3) 0.0348(4) 0.0296(3) 0.0049(3) 0.0013(2) -0.0020(3)
P4 0.0227(3) 0.0334(4) 0.0219(3) 0.0060(3) -0.0007(2) -0.0009(3)
Cl3 0.0378(3) 0.0461(4) 0.0407(3) 0.0216(3) 0.0004(3) 0.0042(3)
Cl4 0.0394(3) 0.0559(4) 0.0378(3) -0.0130(3) -0.0051(3) -0.0004(3)
N4 0.0222(9) 0.0327(11) 0.0269(10) 0.0028(8) 0.0013(7) -0.0013(8)
N5 0.0218(9) 0.0420(12) 0.0280(10) 0.0086(9) -0.0001(7) -0.0011(8)
N6 0.0204(8) 0.0379(12) 0.0209(9) 0.0081(8) 0.0021(7) -0.0035(8)
C13 0.0250(11) 0.0541(17) 0.0258(12) 0.0118(12) 0.0032(9) -0.0039(11)
C14 0.0394(14) 0.0523(18) 0.0524(17) 0.0140(14) -0.0036(12) -0.0190(13)
C15 0.0344(13) 0.073(2) 0.0375(15) 0.0017(14) 0.0093(11) 0.0044(14)
C16 0.0257(11) 0.0324(14) 0.0204(11) 0.0072(10) -0.0012(8) 0.0030(10)
C17 0.0450(14) 0.0345(15) 0.0446(15) 0.0132(12) -0.0025(12) -0.0019(12)
C18 0.0398(14) 0.0611(19) 0.0241(13) -0.0035(12) -0.0011(10) 0.0070(13)
C19 0.0282(12) 0.0361(15) 0.0459(15) 0.0140(12) 0.0084(11) 0.0038(11)
C20 0.0533(17) 0.078(2) 0.0524(18) 0.0321(17) 0.0062(14) 0.0155(16)
C21 0.0415(15) 0.0347(16) 0.087(2) 0.0027(15) 0.0065(15) -0.0036(13)
C22 0.0278(12) 0.0405(15) 0.0381(14) 0.0022(12) 0.0105(10) 0.0031(11)
C23 0.0647(19) 0.0490(19) 0.070(2) -0.0144(16) 0.0295(16) -0.0055(15)
C24 0.0348(15) 0.094(3) 0.064(2) 0.0215(18) 0.0071(14) 0.0242(16)
Ga1 0.02672(12) 0.02891(15) 0.02495(13) 0.00306(11) -0.00417(10) -0.00446(11)
Cl7 0.0465(3) 0.0518(4) 0.0330(3) 0.0165(3) -0.0064(3) -0.0142(3)
Cl8 0.0808(5) 0.0327(4) 0.0509(4) 0.0040(3) -0.0159(4) -0.0194(4)
Cl5 0.0352(3) 0.0583(5) 0.0511(4) -0.0040(3) 0.0074(3) 0.0033(3)
Cl6 0.0319(3) 0.0560(4) 0.0379(3) -0.0056(3) -0.0124(2) 0.0037(3)
Ga2 0.02394(12) 0.02996(15) 0.02812(13) 0.00068(11) -0.00188(10) 0.00051(11)
Cl9 0.045(6) 0.084(5) 0.057(5) -0.027(3) -0.027(4) 0.020(4)
Cl10 0.035(4) 0.0340(18) 0.088(4) -0.011(2) 0.003(2) 0.0093(19)
Cl11 0.056(2) 0.056(3) 0.0222(17) -0.004(2) 0.0032(12) -0.0119(14)
Cl12 0.0502(14) 0.0363(15) 0.047(2) 0.0032(18) 0.0058(17) -0.0129(13)
Cl13 0.0303(17) 0.067(3) 0.054(3) -0.018(2) -0.0186(17) 0.0149(15)
Cl14 0.028(3) 0.0368(18) 0.065(2) 0.0000(15) 0.0047(18) 0.0112(16)
Cl15 0.0343(18) 0.084(6) 0.0357(17) 0.017(2) 0.0035(11) -0.0070(18)
Cl16 0.055(3) 0.042(3) 0.080(6) 0.022(3) 0.023(4) 0.000(2)

loop_
_atom_type_symbol
_atom_type_description
_atom_type_scat_dispersion_real
_atom_type_scat_dispersion_imag
_atom_type_scat_source
C C 0.0033 0.0016 'International Tables Vol C Tables 4.2.6.8 and 6.1.1.4'
H H 0.0000 0.0000 'International Tables Vol C Tables 4.2.6.8 and 6.1.1.4'
N N 0.0061 0.0033 'International Tables Vol C Tables 4.2.6.8 and 6.1.1.4'
P P 0.1023 0.0942 'International Tables Vol C Tables 4.2.6.8 and 6.1.1.4'
Cl Cl 0.1484 0.1585 'International Tables Vol C Tables 4.2.6.8 and 6.1.1.4'
Ga Ga 0.2307 1.6083 'International Tables Vol C Tables 4.2.6.8 and 6.1.1.4'

loop_
_geom_angle_atom_site_label_1
_geom_angle_atom_site_label_2
_geom_angle_atom_site_label_3
_geom_angle
_geom_angle_site_symmetry_1
_geom_angle_site_symmetry_3
N2 P1 N1 104.95(9) . .
N2 P1 Cl5 91.41(7) . .
N1 P1 Cl5 94.19(7) . .
N2 P1 Cl5 121.14(7) . 3_775
N1 P1 Cl5 127.37(6) . 3_775
Cl5 P1 Cl5 62.90(2) . 3_775
N2 P2 N3 112.41(9) . .
N2 P2 Cl1 113.01(8) . .
N3 P2 Cl1 109.13(7) . .
N2 P2 Cl2 111.79(8) . .
N3 P2 Cl2 109.18(7) . .
Cl1 P2 Cl2 100.65(3) . .
C1 N1 C4 116.84(16) . .
C1 N1 P1 125.87(13) . .
C4 N1 P1 117.23(13) . .
P2 N2 P1 129.41(12) . .
C10 N3 C7 117.10(15) . .
C10 N3 P2 117.66(13) . .
C7 N3 P2 125.12(13) . .
N1 C1 C3 111.42(19) . .
N1 C1 C2 109.94(19) . .
C3 C1 C2 113.2(2) . .
N1 C1 H1 107.3 . .
C3 C1 H1 107.3 . .
C2 C1 H1 107.3 . .
C1 C2 H2A 109.5 . .
C1 C2 H2B 109.5 . .
H2A C2 H2B 109.5 . .
C1 C2 H2C 109.5 . .
H2A C2 H2C 109.5 . .
H2B C2 H2C 109.5 . .
C1 C3 H3A 109.5 . .
C1 C3 H3B 109.5 . .
H3A C3 H3B 109.5 . .
C1 C3 H3C 109.5 . .
H3A C3 H3C 109.5 . .
H3B C3 H3C 109.5 . .
N1 C4 C6 111.31(17) . .
N1 C4 C5 110.01(18) . .
C6 C4 C5 112.62(19) . .
N1 C4 H4 107.6 . .
C6 C4 H4 107.6 . .
C5 C4 H4 107.6 . .
C4 C5 H5A 109.5 . .
C4 C5 H5B 109.5 . .
H5A C5 H5B 109.5 . .
C4 C5 H5C 109.5 . .
H5A C5 H5C 109.5 . .
H5B C5 H5C 109.5 . .
C4 C6 H6A 109.5 . .
C4 C6 H6B 109.5 . .
H6A C6 H6B 109.5 . .
C4 C6 H6C 109.5 . .
H6A C6 H6C 109.5 . .
H6B C6 H6C 109.5 . .
N3 C7 C9 113.29(17) . .
N3 C7 C8 111.95(18) . .
C9 C7 C8 113.61(19) . .
N3 C7 H7 105.7 . .
C9 C7 H7 105.7 . .
C8 C7 H7 105.7 . .
C7 C8 H8A 109.5 . .
C7 C8 H8B 109.5 . .
H8A C8 H8B 109.5 . .
C7 C8 H8C 109.5 . .
H8A C8 H8C 109.5 . .
H8B C8 H8C 109.5 . .
C7 C9 H9A 109.5 . .
C7 C9 H9B 109.5 . .
H9A C9 H9B 109.5 . .
C7 C9 H9C 109.5 . .
H9A C9 H9C 109.5 . .
H9B C9 H9C 109.5 . .
N3 C10 C11 111.45(18) . .
N3 C10 C12 110.16(17) . .
C11 C10 C12 112.76(17) . .
N3 C10 H10 107.4 . .
C11 C10 H10 107.4 . .
C12 C10 H10 107.4 . .
C10 C11 H11A 109.5 . .
C10 C11 H11B 109.5 . .
H11A C11 H11B 109.5 . .
C10 C11 H11C 109.5 . .
H11A C11 H11C 109.5 . .
H11B C11 H11C 109.5 . .
C10 C12 H12A 109.5 . .
C10 C12 H12B 109.5 . .
H12A C12 H12B 109.5 . .
C10 C12 H12C 109.5 . .
H12A C12 H12C 109.5 . .
H12B C12 H12C 109.5 . .
N5 P3 N4 104.32(10) . .
N5 P3 Cl9 86.7(4) . .
N4 P3 Cl9 94.4(4) . .
N5 P3 Cl13 85.0(3) . .
N4 P3 Cl13 97.4(4) . .
Cl9 P3 Cl13 3.2(8) . .
N5 P3 Cl16 95.2(3) . 2_655
N4 P3 Cl16 122.7(3) . 2_655
Cl9 P3 Cl16 140.8(7) . 2_655
Cl13 P3 Cl16 138.1(6) . 2_655
N5 P3 Cl12 93.8(2) . 2_655
N4 P3 Cl12 118.66(19) . 2_655
Cl9 P3 Cl12 145.5(5) . 2_655
Cl13 P3 Cl12 142.8(5) . 2_655
Cl16 P3 Cl12 4.9(4) 2_655 2_655
N5 P4 N6 114.05(9) . .
N5 P4 Cl3 114.25(8) . .
N6 P4 Cl3 108.12(7) . .
N5 P4 Cl4 108.53(8) . .
N6 P4 Cl4 110.11(7) . .
Cl3 P4 Cl4 100.96(4) . .
C19 N4 C22 116.95(16) . .
C19 N4 P3 125.76(14) . .
C22 N4 P3 117.28(15) . .
P4 N5 P3 129.98(13) . .
C16 N6 C13 116.34(16) . .
C16 N6 P4 124.14(13) . .
C13 N6 P4 118.60(14) . .
C15 C13 N6 112.17(19) . .
C15 C13 C14 112.8(2) . .
N6 C13 C14 110.03(19) . .
C15 C13 H13 107.2 . .
N6 C13 H13 107.2 . .
C14 C13 H13 107.2 . .
C13 C14 H14A 109.5 . .
C13 C14 H14B 109.5 . .
H14A C14 H14B 109.5 . .
C13 C14 H14C 109.5 . .
H14A C14 H14C 109.5 . .
H14B C14 H14C 109.5 . .
C13 C15 H15A 109.5 . .
C13 C15 H15B 109.5 . .
H15A C15 H15B 109.5 . .
C13 C15 H15C 109.5 . .
H15A C15 H15C 109.5 . .
H15B C15 H15C 109.5 . .
N6 C16 C18 111.75(18) . .
N6 C16 C17 112.85(19) . .
C18 C16 C17 112.68(19) . .
N6 C16 H16 106.3 . .
C18 C16 H16 106.3 . .
C17 C16 H16 106.3 . .
C16 C17 H17A 109.5 . .
C16 C17 H17B 109.5 . .
H17A C17 H17B 109.5 . .
C16 C17 H17C 109.5 . .
H17A C17 H17C 109.5 . .
H17B C17 H17C 109.5 . .
C16 C18 H18A 109.5 . .
C16 C18 H18B 109.5 . .
H18A C18 H18B 109.5 . .
C16 C18 H18C 109.5 . .
H18A C18 H18C 109.5 . .
H18B C18 H18C 109.5 . .
N4 C19 C20 111.2(2) . .
N4 C19 C21 110.5(2) . .
C20 C19 C21 113.6(2) . .
N4 C19 H19 107.1 . .
C20 C19 H19 107.1 . .
C21 C19 H19 107.1 . .
C19 C20 H20A 109.5 . .
C19 C20 H20B 109.5 . .
H20A C20 H20B 109.5 . .
C19 C20 H20C 109.5 . .
H20A C20 H20C 109.5 . .
H20B C20 H20C 109.5 . .
C19 C21 H21A 109.5 . .
C19 C21 H21B 109.5 . .
H21A C21 H21B 109.5 . .
C19 C21 H21C 109.5 . .
H21A C21 H21C 109.5 . .
H21B C21 H21C 109.5 . .
N4 C22 C24 111.27(19) . .
N4 C22 C23 110.43(19) . .
C24 C22 C23 112.5(2) . .
N4 C22 H22 107.5 . .
C24 C22 H22 107.5 . .
C23 C22 H22 107.5 . .
C22 C23 H23A 109.5 . .
C22 C23 H23B 109.5 . .
H23A C23 H23B 109.5 . .
C22 C23 H23C 109.5 . .
H23A C23 H23C 109.5 . .
H23B C23 H23C 109.5 . .
C22 C24 H24A 109.5 . .
C22 C24 H24B 109.5 . .
H24A C24 H24B 109.5 . .
C22 C24 H24C 109.5 . .
H24A C24 H24C 109.5 . .
H24B C24 H24C 109.5 . .
Cl8 Ga1 Cl7 109.64(3) . .
Cl8 Ga1 Cl6 108.18(3) . .
Cl7 Ga1 Cl6 108.38(3) . .
Cl8 Ga1 Cl5 110.86(3) . .
Cl7 Ga1 Cl5 108.54(3) . .
Cl6 Ga1 Cl5 111.21(3) . .
Ga1 Cl5 P1 134.33(3) . .
Cl10 Ga2 Cl9 109.5(7) . .
Cl10 Ga2 Cl16 111.7(7) . .
Cl9 Ga2 Cl16 105.9(7) . .
Cl10 Ga2 Cl11 110.3(5) . .
Cl9 Ga2 Cl11 109.9(7) . .
Cl16 Ga2 Cl11 109.6(8) . .
Cl10 Ga2 Cl12 113.6(6) . .
Cl9 Ga2 Cl12 111.8(7) . .
Cl16 Ga2 Cl12 8.3(7) . .
Cl11 Ga2 Cl12 101.7(4) . .
Cl10 Ga2 Cl13 110.0(7) . .
Cl9 Ga2 Cl13 4.7(13) . .
Cl16 Ga2 Cl13 109.6(7) . .
Cl11 Ga2 Cl13 105.5(7) . .
Cl12 Ga2 Cl13 115.2(7) . .
Cl10 Ga2 Cl15 103.5(5) . .
Cl9 Ga2 Cl15 111.4(7) . .
Cl16 Ga2 Cl15 115.0(10) . .
Cl11 Ga2 Cl15 7.1(6) . .
Cl12 Ga2 Cl15 106.9(5) . .
Cl13 Ga2 Cl15 106.8(7) . .
Cl10 Ga2 Cl14 5.2(8) . .
Cl9 Ga2 Cl14 111.5(7) . .
Cl16 Ga2 Cl14 106.5(6) . .
Cl11 Ga2 Cl14 113.2(5) . .
Cl12 Ga2 Cl14 108.5(5) . .
Cl13 Ga2 Cl14 112.4(7) . .
Cl15 Ga2 Cl14 106.6(5) . .
Ga2 Cl9 P3 134.5(9) . .
Ga2 Cl13 P3 129.9(9) . .

loop_
_geom_bond_atom_site_label_1
_geom_bond_atom_site_label_2
_geom_bond_distance
_geom_bond_site_symmetry_2
P1 N2 1.5970(17) .
P1 N1 1.6108(18) .
P1 Cl5 3.5316(10) .
P1 Cl5 3.7983(9) 3_775
P2 N2 1.5572(18) .
P2 N3 1.5960(16) .
P2 Cl1 1.9986(8) .
P2 Cl2 2.0055(8) .
N1 C1 1.490(3) .
N1 C4 1.510(2) .
N3 C10 1.497(3) .
N3 C7 1.502(3) .
C1 C3 1.515(4) .
C1 C2 1.516(3) .
C1 H1 1.0000 .
C2 H2A 0.9800 .
C2 H2B 0.9800 .
C2 H2C 0.9800 .
C3 H3A 0.9800 .
C3 H3B 0.9800 .
C3 H3C 0.9800 .
C4 C6 1.517(3) .
C4 C5 1.523(3) .
C4 H4 1.0000 .
C5 H5A 0.9800 .
C5 H5B 0.9800 .
C5 H5C 0.9800 .
C6 H6A 0.9800 .
C6 H6B 0.9800 .
C6 H6C 0.9800 .
C7 C9 1.518(3) .
C7 C8 1.519(3) .
C7 H7 1.0000 .
C8 H8A 0.9800 .
C8 H8B 0.9800 .
C8 H8C 0.9800 .
C9 H9A 0.9800 .
C9 H9B 0.9800 .
C9 H9C 0.9800 .
C10 C11 1.515(3) .
C10 C12 1.526(3) .
C10 H10 1.0000 .
C11 H11A 0.9800 .
C11 H11B 0.9800 .
C11 H11C 0.9800 .
C12 H12A 0.9800 .
C12 H12B 0.9800 .
C12 H12C 0.9800 .
P3 N5 1.6033(19) .
P3 N4 1.6086(18) .
P3 Cl9 3.30(2) .
P3 Cl13 3.33(3) .
P3 Cl16 3.519(15) 2_655
P3 Cl12 3.598(14) 2_655
P4 N5 1.5518(17) .
P4 N6 1.6002(18) .
P4 Cl3 1.9916(8) .
P4 Cl4 2.0134(9) .
N4 C19 1.492(3) .
N4 C22 1.510(3) .
N6 C16 1.501(3) .
N6 C13 1.508(2) .
C13 C15 1.507(3) .
C13 C14 1.513(3) .
C13 H13 1.0000 .
C14 H14A 0.9800 .
C14 H14B 0.9800 .
C14 H14C 0.9800 .
C15 H15A 0.9800 .
C15 H15B 0.9800 .
C15 H15C 0.9800 .
C16 C18 1.518(3) .
C16 C17 1.525(3) .
C16 H16 1.0000 .
C17 H17A 0.9800 .
C17 H17B 0.9800 .
C17 H17C 0.9800 .
C18 H18A 0.9800 .
C18 H18B 0.9800 .
C18 H18C 0.9800 .
C19 C20 1.509(3) .
C19 C21 1.525(3) .
C19 H19 1.0000 .
C20 H20A 0.9800 .
C20 H20B 0.9800 .
C20 H20C 0.9800 .
C21 H21A 0.9800 .
C21 H21B 0.9800 .
C21 H21C 0.9800 .
C22 C24 1.514(3) .
C22 C23 1.519(4) .
C22 H22 1.0000 .
C23 H23A 0.9800 .
C23 H23B 0.9800 .
C23 H23C 0.9800 .
C24 H24A 0.9800 .
C24 H24B 0.9800 .
C24 H24C 0.9800 .
Ga1 Cl8 2.1612(7) .
Ga1 Cl7 2.1639(6) .
Ga1 Cl6 2.1655(6) .
Ga1 Cl5 2.1678(6) .
Ga2 Cl10 2.106(15) .
Ga2 Cl9 2.13(2) .
Ga2 Cl16 2.143(15) .
Ga2 Cl11 2.147(7) .
Ga2 Cl12 2.180(13) .
Ga2 Cl13 2.19(2) .
Ga2 Cl15 2.195(9) .
Ga2 Cl14 2.220(15) .

loop_
_geom_torsion_atom_site_label_1
_geom_torsion_atom_site_label_2
_geom_torsion_atom_site_label_3
_geom_torsion_atom_site_label_4
_geom_torsion
_geom_torsion_site_symmetry_1
N2 P1 N1 C1 -4.7(2) .
Cl5 P1 N1 C1 87.85(18) .
Cl5 P1 N1 C1 146.60(15) 3_775
N2 P1 N1 C4 178.07(15) .
Cl5 P1 N1 C4 -89.35(14) .
Cl5 P1 N1 C4 -30.59(18) 3_775
N3 P2 N2 P1 -164.99(14) .
Cl1 P2 N2 P1 -40.90(17) .
Cl2 P2 N2 P1 71.81(16) .
N1 P1 N2 P2 176.66(14) .
Cl5 P1 N2 P2 81.94(15) .
Cl5 P1 N2 P2 23.11(19) 3_775
N2 P2 N3 C10 178.62(15) .
Cl1 P2 N3 C10 52.41(16) .
Cl2 P2 N3 C10 -56.72(16) .
N2 P2 N3 C7 -5.5(2) .
Cl1 P2 N3 C7 -131.69(16) .
Cl2 P2 N3 C7 119.18(16) .
C4 N1 C1 C3 -58.7(3) .
P1 N1 C1 C3 124.1(2) .
C4 N1 C1 C2 67.7(2) .
P1 N1 C1 C2 -109.5(2) .
C1 N1 C4 C6 -115.7(2) .
P1 N1 C4 C6 61.8(2) .
C1 N1 C4 C5 118.8(2) .
P1 N1 C4 C5 -63.8(2) .
C10 N3 C7 C9 115.4(2) .
P2 N3 C7 C9 -60.5(2) .
C10 N3 C7 C8 -114.5(2) .
P2 N3 C7 C8 69.5(2) .
C7 N3 C10 C11 -67.3(2) .
P2 N3 C10 C11 108.95(18) .
C7 N3 C10 C12 58.7(2) .
P2 N3 C10 C12 -125.10(17) .
N5 P3 N4 C19 -8.0(2) .
Cl9 P3 N4 C19 79.8(4) .
Cl13 P3 N4 C19 78.8(4) .
Cl16 P3 N4 C19 -113.9(4) 2_655
Cl12 P3 N4 C19 -110.6(3) 2_655
N5 P3 N4 C22 173.36(16) .
Cl9 P3 N4 C22 -98.9(4) .
Cl13 P3 N4 C22 -99.9(4) .
Cl16 P3 N4 C22 67.4(4) 2_655
Cl12 P3 N4 C22 70.7(3) 2_655
N6 P4 N5 P3 125.05(15) .
Cl3 P4 N5 P3 -0.03(19) .
Cl4 P4 N5 P3 -111.80(15) .
N4 P3 N5 P4 177.15(15) .
Cl9 P3 N5 P4 83.5(5) .
Cl13 P3 N5 P4 80.7(4) .
Cl16 P3 N5 P4 -57.2(4) 2_655
Cl12 P3 N5 P4 -62.0(2) 2_655
N5 P4 N6 C16 15.6(2) .
Cl3 P4 N6 C16 143.85(16) .
Cl4 P4 N6 C16 -106.71(16) .
N5 P4 N6 C13 -175.83(16) .
Cl3 P4 N6 C13 -47.56(18) .
Cl4 P4 N6 C13 61.89(17) .
C16 N6 C13 C15 65.0(3) .
P4 N6 C13 C15 -104.5(2) .
C16 N6 C13 C14 -61.5(3) .
P4 N6 C13 C14 129.00(19) .
C13 N6 C16 C18 119.5(2) .
P4 N6 C16 C18 -71.6(2) .
C13 N6 C16 C17 -112.2(2) .
P4 N6 C16 C17 56.6(2) .
C22 N4 C19 C20 -65.5(2) .
P3 N4 C19 C20 115.8(2) .
C22 N4 C19 C21 61.7(3) .
P3 N4 C19 C21 -117.0(2) .
C19 N4 C22 C24 -120.9(2) .
P3 N4 C22 C24 57.9(3) .
C19 N4 C22 C23 113.4(2) .
P3 N4 C22 C23 -67.8(2) .
Cl8 Ga1 Cl5 P1 -174.27(4) .
Cl7 Ga1 Cl5 P1 65.26(4) .
Cl6 Ga1 Cl5 P1 -53.87(5) .
N2 P1 Cl5 Ga1 10.31(8) .
N1 P1 Cl5 Ga1 -94.79(7) .
Cl5 P1 Cl5 Ga1 134.96(5) 3_775
Cl10 Ga2 Cl9 P3 23.2(15) .
Cl16 Ga2 Cl9 P3 -97.3(15) .
Cl11 Ga2 Cl9 P3 144.5(11) .
Cl12 Ga2 Cl9 P3 -103.5(12) .
Cl13 Ga2 Cl9 P3 120(15) .
Cl15 Ga2 Cl9 P3 137.1(11) .
Cl14 Ga2 Cl9 P3 18.1(15) .
N5 P3 Cl9 Ga2 179.0(14) .
N4 P3 Cl9 Ga2 74.8(14) .
Cl13 P3 Cl9 Ga2 -123(13) .
Cl16 P3 Cl9 Ga2 -86.8(15) 2_655
Cl12 P3 Cl9 Ga2 -89.0(16) 2_655
Cl10 Ga2 Cl13 P3 32.0(13) .
Cl9 Ga2 Cl13 P3 -53(13) .
Cl16 Ga2 Cl13 P3 -91.2(12) .
Cl11 Ga2 Cl13 P3 150.9(9) .
Cl12 Ga2 Cl13 P3 -97.8(10) .
Cl15 Ga2 Cl13 P3 143.6(10) .
Cl14 Ga2 Cl13 P3 27.0(13) .
N5 P3 Cl13 Ga2 171.1(12) .
N4 P3 Cl13 Ga2 67.3(11) .
Cl9 P3 Cl13 Ga2 49(11) .
Cl16 P3 Cl13 Ga2 -96.7(12) 2_655
Cl12 P3 Cl13 Ga2 -99.1(13) 2_655
